data_4089413
loop_
_publ_author_name
'Das, Animesh'
'Dash, Chandrakanta'
'Celik, Mehmet Ali'
'Yousufuddin, Muhammed'
'Frenking, Gernot'
'Dias, H. V. Rasika'

_publ_section_title
;
 Tris(alkyne) and Bis(alkyne) Complexes of Coinage Metals: Synthesis and
 Characterization of (cyclooctyne)3M+(M = Cu, Ag) and (cyclooctyne)2Au+and
 Coinage Metal (M = Cu, Ag, Au) Family Group Trends
;
_journal_issue 11
_journal_name_full Organometallics
_journal_page_first 3135
_journal_paper_doi 10.1021/om400073a
_journal_volume 32
_journal_year 2013
_chemical_formula_sum 'C24 H36 Ag F6 P'
_chemical_formula_weight 577.37
_chemical_name_common '[(cyclooctyne)3Ag][PF6]'
_space_group_IT_number 4
_space_group_name_Hall 'P 2yb'
_space_group_name_H-M_alt 'P 1 21 1'
_symmetry_cell_setting monoclinic
_symmetry_space_group_name_H-M 'P 1 21 1'
_atom_sites_solution_hydrogens geom
_atom_sites_solution_primary direct
_atom_sites_solution_secondary difmap
_audit_creation_method SHELXL-97
_cell_angle_alpha 90.00
_cell_angle_beta 104.300(1)
_cell_angle_gamma 90.00
_cell_formula_units_Z 4
_cell_length_a 8.8616(8)
_cell_length_b 23.228(2)
_cell_length_c 12.1951(11)
_cell_measurement_reflns_used 9979
_cell_measurement_temperature 100(2)
_cell_measurement_theta_max 28.30
_cell_measurement_theta_min 2.53
_cell_volume 2432.4(4)
_computing_cell_refinement 'Bruker SMART'
_computing_data_collection 'Bruker SMART'
_computing_data_reduction 'Bruker SAINT'
_computing_molecular_graphics 'Bruker SHELXTL'
_computing_publication_material 'Bruker SHELXTL'
_computing_structure_refinement 'SHELXL-97 (Sheldrick, 1997)'
_computing_structure_solution 'SHELXS-97 (Sheldrick, 1990)'
_diffrn_ambient_temperature 100(2)
_diffrn_measured_fraction_theta_full 0.997
_diffrn_measured_fraction_theta_max 0.997
_diffrn_measurement_device_type 'CCD area detector'
_diffrn_measurement_method 'phi and omega scans'
_diffrn_radiation_monochromator graphite
_diffrn_radiation_source 'fine-focus sealed tube'
_diffrn_radiation_type MoK\a
_diffrn_radiation_wavelength 0.71073
_diffrn_reflns_av_R_equivalents 0.0235
_diffrn_reflns_av_sigmaI/netI 0.0334
_diffrn_reflns_limit_h_max 11
_diffrn_reflns_limit_h_min -11
_diffrn_reflns_limit_k_max 30
_diffrn_reflns_limit_k_min -30
_diffrn_reflns_limit_l_max 16
_diffrn_reflns_limit_l_min -16
_diffrn_reflns_number 24224
_diffrn_reflns_theta_full 28.31
_diffrn_reflns_theta_max 28.31
_diffrn_reflns_theta_min 1.72
_exptl_absorpt_coefficient_mu 0.950
_exptl_absorpt_correction_T_max 0.745
_exptl_absorpt_correction_T_min 0.643
_exptl_absorpt_correction_type multi-scan
_exptl_absorpt_process_details SADABS
_exptl_crystal_colour colorless
_exptl_crystal_density_diffrn 1.577
_exptl_crystal_density_method 'not measured'
_exptl_crystal_description prism
_exptl_crystal_F_000 1184
_exptl_crystal_size_max 0.25
_exptl_crystal_size_mid 0.20
_exptl_crystal_size_min 0.10
_refine_diff_density_max 1.239
_refine_diff_density_min -0.402
_refine_diff_density_rms 0.070
_refine_ls_abs_structure_details 'Flack H D (1983), Acta Cryst. A39, 876-881'
_refine_ls_abs_structure_Flack -0.009(11)
_refine_ls_extinction_method none
_refine_ls_goodness_of_fit_ref 1.059
_refine_ls_hydrogen_treatment constr
_refine_ls_matrix_type full
_refine_ls_number_parameters 623
_refine_ls_number_reflns 11541
_refine_ls_number_restraints 13
_refine_ls_restrained_S_all 1.059
_refine_ls_R_factor_all 0.0253
_refine_ls_R_factor_gt 0.0246
_refine_ls_shift/su_max 0.001
_refine_ls_shift/su_mean 0.000
_refine_ls_structure_factor_coef Fsqd
_refine_ls_weighting_details 'calc w=1/[\s^2^(Fo^2^)+(0.0363P)^2^+0.0000P] where P=(Fo^2^+2Fc^2^)/3'
_refine_ls_weighting_scheme calc
_refine_ls_wR_factor_gt 0.0619
_refine_ls_wR_factor_ref 0.0624
_reflns_number_gt 11199
_reflns_number_total 11541
_reflns_threshold_expression >2sigma(I)
_cod_data_source_file om400073a_si_002.cif
_cod_data_source_block dias787m
_cod_depositor_comments
;
The following automatic conversions were performed:

data item '_symmetry_cell_setting' value 'Monoclinic' was changed to
'monoclinic' in accordance with the
/home/saulius/struct/COD-crude-data/automatic-downloads/DataCite-retrospective/ACS/depositions/lib/dictionaries/cif_core.dic
dictionary named 'cif_core.dic' version 2.4.2 last updated on
2011-04-26.

Automatic conversion script
Id: cif_fix_values 6909 2019-04-08 15:41:33Z antanas 
;
_cod_original_cell_volume 2432.5(4)
_cod_original_sg_symbol_H-M P2(1)
_cod_database_code 4089413

loop_
_symmetry_equiv_pos_as_xyz
'x, y, z'
'-x, y+1/2, -z'

loop_
_atom_site_label
_atom_site_type_symbol
_atom_site_fract_x
_atom_site_fract_y
_atom_site_fract_z
_atom_site_U_iso_or_equiv
_atom_site_adp_type
_atom_site_occupancy
_atom_site_symmetry_multiplicity
_atom_site_calc_flag
_atom_site_refinement_flags
_atom_site_disorder_assembly
_atom_site_disorder_group
Ag1 Ag 0.478347(19) 0.342154(7) 0.278684(13) 0.02098(4) Uani 1 1 d . A .
P1 P 0.68946(8) 0.10682(3) 0.94655(6) 0.03024(14) Uani 1 1 d . . .
F1 F 0.7037(4) 0.12444(18) 0.8280(2) 0.1143(13) Uani 1 1 d . . .
F2 F 0.5460(2) 0.06683(9) 0.8916(3) 0.0771(8) Uani 1 1 d . . .
F3 F 0.6823(3) 0.08468(13) 1.0693(2) 0.0771(8) Uani 1 1 d . . .
F4 F 0.8357(3) 0.14570(9) 1.0027(2) 0.0644(6) Uani 1 1 d . . .
F5 F 0.5705(3) 0.15593(11) 0.9532(3) 0.0981(11) Uani 1 1 d . . .
F6 F 0.8082(2) 0.05464(9) 0.94522(19) 0.0572(5) Uani 1 1 d . . .
C1 C 0.4630(3) 0.32410(10) 0.0875(2) 0.0226(5) Uani 1 1 d . . .
C2 C 0.4586(3) 0.37561(11) 0.0966(2) 0.0241(5) Uani 1 1 d . . .
C3 C 0.4361(3) 0.43635(11) 0.0561(2) 0.0309(6) Uani 1 1 d . . .
H3A H 0.5170 0.4614 0.1032 0.037 Uiso 1 1 calc R . .
H3B H 0.3326 0.4506 0.0609 0.037 Uiso 1 1 calc R . .
C4 C 0.4485(3) 0.43698(11) -0.0681(2) 0.0266(5) Uani 1 1 d . . .
H4A H 0.4102 0.4745 -0.1023 0.032 Uiso 1 1 calc R . .
H4B H 0.5596 0.4337 -0.0689 0.032 Uiso 1 1 calc R . .
C5 C 0.3568(3) 0.38859(10) -0.1416(2) 0.0243(5) Uani 1 1 d . . .
H5A H 0.3181 0.4035 -0.2196 0.029 Uiso 1 1 calc R . .
H5B H 0.2646 0.3794 -0.1126 0.029 Uiso 1 1 calc R . .
C6 C 0.4471(3) 0.33145(10) -0.1476(2) 0.0243(5) Uani 1 1 d . . .
H6A H 0.4433 0.3236 -0.2280 0.029 Uiso 1 1 calc R . .
H6B H 0.5577 0.3377 -0.1081 0.029 Uiso 1 1 calc R . .
C7 C 0.3903(3) 0.27744(10) -0.0976(2) 0.0231(5) Uani 1 1 d . . .
H7A H 0.4145 0.2434 -0.1389 0.028 Uiso 1 1 calc R . .
H7B H 0.2756 0.2796 -0.1108 0.028 Uiso 1 1 calc R . .
C8 C 0.4614(3) 0.26832(10) 0.0302(2) 0.0243(5) Uani 1 1 d . . .
H8A H 0.3984 0.2402 0.0607 0.029 Uiso 1 1 calc R . .
H8B H 0.5687 0.2532 0.0428 0.029 Uiso 1 1 calc R . .
C9 C 0.4009(3) 0.42992(10) 0.3478(2) 0.0252(5) Uani 1 1 d . A .
C10 C 0.4878(3) 0.40857(11) 0.4278(2) 0.0313(6) Uani 1 1 d . . .
C11 C 0.5800(11) 0.4054(4) 0.5414(8) 0.0204(15) Uani 0.581(11) 1 d PU A 1
H11A H 0.6775 0.4277 0.5503 0.024 Uiso 0.581(11) 1 calc PR A 1
H11B H 0.6067 0.3650 0.5635 0.024 Uiso 0.581(11) 1 calc PR A 1
C12 C 0.4770(8) 0.4317(3) 0.6140(4) 0.0244(12) Uani 0.581(11) 1 d P A 1
H12A H 0.3871 0.4058 0.6100 0.029 Uiso 0.581(11) 1 calc PR A 1
H12B H 0.5381 0.4326 0.6938 0.029 Uiso 0.581(11) 1 calc PR A 1
C13 C 0.4150(9) 0.4926(3) 0.5801(6) 0.0258(14) Uani 0.581(11) 1 d P A 1
H13A H 0.4958 0.5138 0.5532 0.031 Uiso 0.581(11) 1 calc PR A 1
H13B H 0.4018 0.5123 0.6490 0.031 Uiso 0.581(11) 1 calc PR A 1
C14 C 0.2570(7) 0.4976(3) 0.4867(4) 0.0216(11) Uani 0.581(11) 1 d PU A 1
H14A H 0.2063 0.4593 0.4774 0.026 Uiso 0.581(11) 1 calc PR A 1
H14B H 0.1878 0.5242 0.5149 0.026 Uiso 0.581(11) 1 calc PR A 1
C15 C 0.2682(9) 0.5188(3) 0.3691(6) 0.0257(13) Uani 0.581(11) 1 d P A 1
H15A H 0.1730 0.5410 0.3345 0.031 Uiso 0.581(11) 1 calc PR A 1
H15B H 0.3580 0.5454 0.3791 0.031 Uiso 0.581(11) 1 calc PR A 1
C11A C 0.5527(19) 0.3946(7) 0.5607(12) 0.036(3) Uani 0.419(11) 1 d P A 2
H11C H 0.4914 0.3633 0.5841 0.043 Uiso 0.419(11) 1 calc PR A 2
H11D H 0.6633 0.3826 0.5775 0.043 Uiso 0.419(11) 1 calc PR A 2
C12A C 0.5355(12) 0.4499(4) 0.6217(6) 0.0294(18) Uani 0.419(11) 1 d P A 2
H12C H 0.6102 0.4783 0.6051 0.035 Uiso 0.419(11) 1 calc PR A 2
H12D H 0.5658 0.4423 0.7041 0.035 Uiso 0.419(11) 1 calc PR A 2
C13A C 0.3727(12) 0.4774(5) 0.5927(8) 0.0262(18) Uani 0.419(11) 1 d P A 2
H13C H 0.2959 0.4456 0.5795 0.031 Uiso 0.419(11) 1 calc PR A 2
H13D H 0.3612 0.4981 0.6611 0.031 Uiso 0.419(11) 1 calc PR A 2
C14A C 0.3242(14) 0.5187(4) 0.4938(6) 0.036(2) Uani 0.419(11) 1 d P A 2
H14C H 0.2729 0.5519 0.5205 0.043 Uiso 0.419(11) 1 calc PR A 2
H14D H 0.4208 0.5335 0.4770 0.043 Uiso 0.419(11) 1 calc PR A 2
C15A C 0.2194(14) 0.4993(7) 0.3839(8) 0.045(3) Uani 0.419(11) 1 d P A 2
H15C H 0.1566 0.5331 0.3502 0.055 Uiso 0.419(11) 1 calc PR A 2
H15D H 0.1461 0.4709 0.4024 0.055 Uiso 0.419(11) 1 calc PR A 2
C16 C 0.2868(3) 0.47204(12) 0.2889(2) 0.0309(5) Uani 1 1 d . . .
H16A H 0.1854 0.4528 0.2583 0.037 Uiso 1 1 calc R A 1
H16B H 0.3218 0.4888 0.2248 0.037 Uiso 1 1 calc R A 1
C17 C 0.4685(3) 0.26330(11) 0.3991(2) 0.0249(5) Uani 1 1 d . . .
C18 C 0.5562(3) 0.24795(10) 0.34361(19) 0.0208(4) Uani 1 1 d . A .
C19 C 0.6789(3) 0.21188(11) 0.3159(2) 0.0249(5) Uani 1 1 d . . .
H19A H 0.7791 0.2329 0.3316 0.030 Uiso 1 1 calc R A .
H19B H 0.6499 0.2007 0.2351 0.030 Uiso 1 1 calc R . .
C20 C 0.6923(3) 0.15806(12) 0.3925(2) 0.0273(5) Uani 1 1 d . A .
H20A H 0.5982 0.1341 0.3648 0.033 Uiso 1 1 calc R . .
H20B H 0.7831 0.1352 0.3842 0.033 Uiso 1 1 calc R . .
C21 C 0.7103(3) 0.17042(11) 0.5188(2) 0.0279(5) Uani 1 1 d . . .
H21A H 0.7641 0.2079 0.5363 0.033 Uiso 1 1 calc R A .
H21B H 0.7800 0.1407 0.5624 0.033 Uiso 1 1 calc R . .
C22 C 0.5619(3) 0.17245(11) 0.5637(2) 0.0268(5) Uani 1 1 d . A .
H22A H 0.4767 0.1541 0.5064 0.032 Uiso 1 1 calc R . .
H22B H 0.5807 0.1482 0.6326 0.032 Uiso 1 1 calc R . .
C23 C 0.5034(3) 0.23146(12) 0.5930(2) 0.0288(5) Uani 1 1 d . . .
H23A H 0.5945 0.2568 0.6219 0.035 Uiso 1 1 calc R A .
H23B H 0.4501 0.2263 0.6547 0.035 Uiso 1 1 calc R . .
C24 C 0.3911(3) 0.26189(13) 0.4932(2) 0.0306(6) Uani 1 1 d . A .
H24A H 0.2915 0.2405 0.4706 0.037 Uiso 1 1 calc R . .
H24B H 0.3690 0.3015 0.5149 0.037 Uiso 1 1 calc R . .
Ag2 Ag 0.862150(19) 0.475066(7) 0.040970(13) 0.02011(4) Uani 1 1 d . . .
P2 P 0.99197(7) 0.33319(3) 0.55462(5) 0.02368(13) Uani 1 1 d . . .
F7 F 0.9773(2) 0.39612(8) 0.60444(16) 0.0460(4) Uani 1 1 d . . .
F8 F 0.87572(19) 0.30866(8) 0.62504(13) 0.0375(4) Uani 1 1 d . . .
F9 F 1.00596(18) 0.27026(7) 0.50336(14) 0.0328(3) Uani 1 1 d . . .
F10 F 1.10728(18) 0.35807(7) 0.48322(14) 0.0338(3) Uani 1 1 d . . .
F11 F 0.84559(16) 0.34676(8) 0.45010(12) 0.0313(3) Uani 1 1 d . . .
F12 F 1.1381(2) 0.31907(9) 0.65710(14) 0.0485(5) Uani 1 1 d . . .
C25 C 0.9183(3) 0.38112(10) 0.1020(2) 0.0273(5) Uani 1 1 d . . .
C26 C 0.9029(3) 0.37893(10) 0.0001(2) 0.0241(5) Uani 1 1 d . . .
C27 C 0.8998(3) 0.35162(10) -0.10905(19) 0.0239(5) Uani 1 1 d . . .
H27A H 0.9922 0.3633 -0.1357 0.029 Uiso 1 1 calc R . .
H27B H 0.8050 0.3633 -0.1666 0.029 Uiso 1 1 calc R . .
C28 C 0.9006(3) 0.28584(10) -0.0904(2) 0.0255(5) Uani 1 1 d . . .
H28A H 0.7962 0.2740 -0.0830 0.031 Uiso 1 1 calc R . .
H28B H 0.9191 0.2666 -0.1584 0.031 Uiso 1 1 calc R . .
C29 C 1.0233(3) 0.26436(10) 0.0143(2) 0.0242(5) Uani 1 1 d . . .
H29A H 1.1134 0.2909 0.0276 0.029 Uiso 1 1 calc R . .
H29B H 1.0604 0.2262 -0.0039 0.029 Uiso 1 1 calc R . .
C30 C 0.9717(3) 0.25876(11) 0.1267(2) 0.0260(5) Uani 1 1 d . . .
H30A H 0.8568 0.2621 0.1085 0.031 Uiso 1 1 calc R . .
H30B H 0.9985 0.2195 0.1567 0.031 Uiso 1 1 calc R . .
C31 C 1.0399(3) 0.30196(11) 0.2220(2) 0.0267(5) Uani 1 1 d . . .
H31A H 1.0469 0.2829 0.2957 0.032 Uiso 1 1 calc R . .
H31B H 1.1470 0.3120 0.2181 0.032 Uiso 1 1 calc R . .
C32 C 0.9460(4) 0.35769(11) 0.2178(2) 0.0329(6) Uani 1 1 d . . .
H32A H 0.8456 0.3497 0.2367 0.040 Uiso 1 1 calc R . .
H32B H 1.0047 0.3858 0.2732 0.040 Uiso 1 1 calc R . .
C33 C 0.8792(3) 0.50564(10) -0.14484(19) 0.0212(5) Uani 1 1 d . . .
C34 C 0.7680(3) 0.53018(10) -0.12684(18) 0.0203(4) Uani 1 1 d . . .
C35 C 0.6473(3) 0.57502(11) -0.1422(2) 0.0242(5) Uani 1 1 d . . .
H35A H 0.6220 0.5837 -0.0693 0.029 Uiso 1 1 calc R . .
H35B H 0.5512 0.5621 -0.1969 0.029 Uiso 1 1 calc R . .
C36 C 0.7136(3) 0.62858(11) -0.1871(2) 0.0246(5) Uani 1 1 d . . .
H36A H 0.7978 0.6446 -0.1257 0.030 Uiso 1 1 calc R . .
H36B H 0.6304 0.6580 -0.2068 0.030 Uiso 1 1 calc R . .
C37 C 0.7788(3) 0.61799(11) -0.2913(2) 0.0261(5) Uani 1 1 d . . .
H37A H 0.7635 0.6537 -0.3372 0.031 Uiso 1 1 calc R . .
H37B H 0.7148 0.5876 -0.3376 0.031 Uiso 1 1 calc R . .
C38 C 0.9523(3) 0.60012(11) -0.2710(2) 0.0273(5) Uani 1 1 d . . .
H38A H 1.0012 0.6256 -0.3173 0.033 Uiso 1 1 calc R . .
H38B H 1.0038 0.6080 -0.1907 0.033 Uiso 1 1 calc R . .
C39 C 0.9893(3) 0.53755(12) -0.2965(2) 0.0289(5) Uani 1 1 d . . .
H39A H 1.0855 0.5374 -0.3239 0.035 Uiso 1 1 calc R . .
H39B H 0.9037 0.5230 -0.3587 0.035 Uiso 1 1 calc R . .
C40 C 1.0112(3) 0.49565(11) -0.1957(2) 0.0251(5) Uani 1 1 d . . .
H40A H 1.0114 0.4553 -0.2219 0.030 Uiso 1 1 calc R . .
H40B H 1.1110 0.5033 -0.1399 0.030 Uiso 1 1 calc R . .
C41 C 0.8454(3) 0.55496(10) 0.1541(2) 0.0225(5) Uani 1 1 d . . .
C42 C 0.8276(3) 0.51391(11) 0.2106(2) 0.0249(5) Uani 1 1 d . . .
C43 C 0.7977(4) 0.48702(12) 0.3129(2) 0.0325(6) Uani 1 1 d . . .
H43A H 0.8950 0.4709 0.3611 0.039 Uiso 1 1 calc R . .
H43B H 0.7204 0.4556 0.2919 0.039 Uiso 1 1 calc R . .
C44 C 0.7342(3) 0.53540(13) 0.3760(2) 0.0328(6) Uani 1 1 d . . .
H44A H 0.6304 0.5470 0.3297 0.039 Uiso 1 1 calc R . .
H44B H 0.7194 0.5195 0.4479 0.039 Uiso 1 1 calc R . .
C45 C 0.8365(3) 0.58982(13) 0.4033(2) 0.0320(6) Uani 1 1 d . . .
H45A H 0.8276 0.6044 0.4777 0.038 Uiso 1 1 calc R . .
H45B H 0.9462 0.5779 0.4122 0.038 Uiso 1 1 calc R . .
C46 C 0.8043(3) 0.64054(12) 0.3193(2) 0.0307(6) Uani 1 1 d . . .
H46A H 0.8090 0.6764 0.3639 0.037 Uiso 1 1 calc R . .
H46B H 0.6959 0.6366 0.2732 0.037 Uiso 1 1 calc R . .
C47 C 0.9100(3) 0.64883(11) 0.2371(2) 0.0287(5) Uani 1 1 d . . .
H47A H 0.9132 0.6904 0.2196 0.034 Uiso 1 1 calc R . .
H47B H 1.0171 0.6370 0.2763 0.034 Uiso 1 1 calc R . .
C48 C 0.8615(3) 0.61576(11) 0.1255(2) 0.0262(5) Uani 1 1 d . . .
H48A H 0.7613 0.6307 0.0792 0.031 Uiso 1 1 calc R . .
H48B H 0.9414 0.6200 0.0819 0.031 Uiso 1 1 calc R . .

loop_
_atom_site_aniso_label
_atom_site_aniso_U_11
_atom_site_aniso_U_22
_atom_site_aniso_U_33
_atom_site_aniso_U_23
_atom_site_aniso_U_13
_atom_site_aniso_U_12
Ag1 0.02636(8) 0.01674(8) 0.01978(8) -0.00057(6) 0.00560(6) 0.00212(7)
P1 0.0305(3) 0.0222(3) 0.0334(4) -0.0041(3) -0.0009(3) -0.0028(3)
F1 0.118(2) 0.174(4) 0.0376(13) 0.0455(17) -0.0044(14) -0.021(2)
F2 0.0377(10) 0.0402(11) 0.129(2) -0.0222(13) -0.0251(12) -0.0040(9)
F3 0.0535(13) 0.116(2) 0.0711(15) 0.0332(15) 0.0328(12) 0.0121(13)
F4 0.0672(13) 0.0422(11) 0.0691(14) -0.0062(10) -0.0111(11) -0.0279(10)
F5 0.0877(18) 0.0440(14) 0.139(3) -0.0285(16) -0.0175(17) 0.0343(14)
F6 0.0404(10) 0.0575(13) 0.0667(13) -0.0127(10) -0.0001(9) 0.0119(9)
C1 0.0274(12) 0.0228(12) 0.0172(11) 0.0014(8) 0.0046(9) -0.0011(9)
C2 0.0311(12) 0.0246(12) 0.0168(11) 0.0002(9) 0.0057(9) 0.0006(10)
C3 0.0449(15) 0.0202(12) 0.0265(13) 0.0033(10) 0.0069(11) 0.0006(11)
C4 0.0304(12) 0.0227(12) 0.0261(13) 0.0078(9) 0.0060(10) -0.0025(10)
C5 0.0211(11) 0.0241(12) 0.0263(12) 0.0042(9) 0.0032(9) 0.0001(9)
C6 0.0230(10) 0.0279(13) 0.0230(11) 0.0020(9) 0.0074(9) 0.0021(9)
C7 0.0294(12) 0.0191(11) 0.0202(11) -0.0029(8) 0.0051(9) 0.0025(9)
C8 0.0290(12) 0.0215(12) 0.0231(12) -0.0017(9) 0.0078(9) 0.0046(9)
C9 0.0311(12) 0.0192(11) 0.0262(13) -0.0071(9) 0.0089(10) 0.0011(9)
C10 0.0374(14) 0.0233(13) 0.0321(14) -0.0116(10) 0.0066(11) 0.0061(11)
C11 0.024(3) 0.018(3) 0.020(3) -0.002(2) 0.006(2) 0.0005(19)
C12 0.024(3) 0.033(3) 0.014(2) -0.0044(19) -0.0002(19) -0.001(2)
C13 0.024(3) 0.029(4) 0.024(3) -0.010(2) 0.006(2) -0.004(2)
C14 0.021(2) 0.019(2) 0.027(2) -0.0054(16) 0.0095(16) -0.0014(17)
C15 0.031(3) 0.019(3) 0.029(3) -0.0007(19) 0.011(2) 0.007(2)
C11A 0.045(8) 0.044(7) 0.016(5) 0.005(4) 0.001(4) 0.009(5)
C12A 0.030(4) 0.039(5) 0.019(3) -0.012(3) 0.004(3) -0.003(3)
C13A 0.025(5) 0.029(5) 0.024(4) -0.013(4) 0.006(3) -0.002(3)
C14A 0.053(6) 0.031(4) 0.025(3) -0.005(3) 0.013(3) 0.009(4)
C15A 0.039(6) 0.069(8) 0.022(4) -0.013(5) -0.005(4) 0.040(5)
C16 0.0454(14) 0.0233(12) 0.0250(12) 0.0025(11) 0.0108(10) 0.0071(12)
C17 0.0254(12) 0.0249(12) 0.0243(12) 0.0063(10) 0.0059(10) 0.0049(10)
C18 0.0235(11) 0.0199(11) 0.0174(10) 0.0048(8) 0.0018(8) 0.0009(9)
C19 0.0228(11) 0.0253(12) 0.0290(12) 0.0014(10) 0.0108(9) 0.0054(9)
C20 0.0267(11) 0.0247(12) 0.0320(14) 0.0049(10) 0.0102(10) 0.0079(9)
C21 0.0235(11) 0.0269(13) 0.0290(13) 0.0075(10) -0.0015(9) 0.0006(9)
C22 0.0334(13) 0.0259(13) 0.0194(12) 0.0031(9) 0.0034(10) -0.0046(10)
C23 0.0373(14) 0.0307(14) 0.0197(12) 0.0011(10) 0.0097(10) -0.0009(11)
C24 0.0306(13) 0.0371(15) 0.0273(13) 0.0025(11) 0.0133(10) 0.0052(11)
Ag2 0.02744(8) 0.01708(8) 0.01642(8) 0.00044(6) 0.00660(6) 0.00101(6)
P2 0.0228(3) 0.0274(3) 0.0199(3) -0.0036(2) 0.0033(2) -0.0030(2)
F7 0.0526(11) 0.0376(10) 0.0492(11) -0.0216(8) 0.0155(9) -0.0058(8)
F8 0.0376(9) 0.0504(11) 0.0278(8) 0.0029(7) 0.0146(7) -0.0019(8)
F9 0.0315(8) 0.0259(8) 0.0425(9) -0.0043(6) 0.0121(6) -0.0027(6)
F10 0.0283(7) 0.0339(9) 0.0408(9) -0.0012(7) 0.0117(7) -0.0086(6)
F11 0.0255(7) 0.0439(9) 0.0239(7) 0.0025(7) 0.0049(5) 0.0052(7)
F12 0.0358(9) 0.0699(13) 0.0306(9) 0.0010(8) -0.0093(7) -0.0026(8)
C25 0.0413(14) 0.0175(11) 0.0228(12) 0.0017(9) 0.0075(10) 0.0023(10)
C26 0.0295(12) 0.0161(11) 0.0274(13) 0.0043(9) 0.0082(10) 0.0026(9)
C27 0.0268(11) 0.0252(13) 0.0212(11) 0.0002(9) 0.0090(9) 0.0007(9)
C28 0.0326(12) 0.0229(12) 0.0215(11) -0.0015(9) 0.0076(9) 0.0031(10)
C29 0.0265(11) 0.0197(11) 0.0274(12) -0.0006(9) 0.0086(9) 0.0049(9)
C30 0.0309(12) 0.0201(11) 0.0275(13) 0.0033(9) 0.0080(10) 0.0004(9)
C31 0.0343(13) 0.0242(12) 0.0201(12) 0.0042(9) 0.0039(10) 0.0005(10)
C32 0.0580(18) 0.0222(13) 0.0190(12) 0.0027(9) 0.0102(11) 0.0052(11)
C33 0.0292(12) 0.0174(11) 0.0163(11) 0.0013(8) 0.0042(9) -0.0001(9)
C34 0.0254(11) 0.0204(11) 0.0149(10) 0.0008(8) 0.0046(8) -0.0035(9)
C35 0.0200(11) 0.0289(13) 0.0236(12) 0.0022(9) 0.0054(9) 0.0002(9)
C36 0.0256(11) 0.0236(12) 0.0229(12) 0.0001(9) 0.0028(9) 0.0039(9)
C37 0.0298(12) 0.0264(12) 0.0215(12) 0.0044(9) 0.0052(9) 0.0009(10)
C38 0.0302(12) 0.0264(13) 0.0281(13) 0.0047(10) 0.0127(10) -0.0008(10)
C39 0.0373(14) 0.0291(13) 0.0252(13) 0.0041(10) 0.0173(11) 0.0036(11)
C40 0.0305(12) 0.0235(11) 0.0237(12) -0.0004(9) 0.0115(9) 0.0054(9)
C41 0.0267(12) 0.0234(12) 0.0182(11) -0.0052(9) 0.0071(9) -0.0006(9)
C42 0.0294(12) 0.0273(13) 0.0189(11) -0.0034(9) 0.0079(9) -0.0011(10)
C43 0.0471(15) 0.0316(15) 0.0219(12) 0.0027(10) 0.0148(11) -0.0016(11)
C44 0.0391(15) 0.0417(16) 0.0206(12) 0.0012(11) 0.0129(11) -0.0037(12)
C45 0.0356(14) 0.0405(15) 0.0204(12) -0.0059(11) 0.0079(10) 0.0026(11)
C46 0.0341(13) 0.0294(13) 0.0290(13) -0.0092(10) 0.0086(11) 0.0024(11)
C47 0.0361(13) 0.0219(12) 0.0260(13) -0.0015(10) 0.0035(11) -0.0012(10)
C48 0.0349(13) 0.0209(12) 0.0226(12) -0.0026(9) 0.0067(10) -0.0004(10)

loop_
_atom_type_symbol
_atom_type_description
_atom_type_scat_dispersion_real
_atom_type_scat_dispersion_imag
_atom_type_scat_source
C C 0.0033 0.0016 'International Tables Vol C Tables 4.2.6.8 and 6.1.1.4'
H H 0.0000 0.0000 'International Tables Vol C Tables 4.2.6.8 and 6.1.1.4'
F F 0.0171 0.0103 'International Tables Vol C Tables 4.2.6.8 and 6.1.1.4'
P P 0.1023 0.0942 'International Tables Vol C Tables 4.2.6.8 and 6.1.1.4'
Ag Ag -0.8971 1.1015 'International Tables Vol C Tables 4.2.6.8 and 6.1.1.4'

loop_
_geom_angle_atom_site_label_1
_geom_angle_atom_site_label_2
_geom_angle_atom_site_label_3
_geom_angle
C2 Ag1 C1 29.93(9)
C2 Ag1 C17 148.18(9)
C1 Ag1 C17 118.60(9)
C2 Ag1 C10 119.79(9)
C1 Ag1 C10 149.71(9)
C17 Ag1 C10 91.56(10)
C2 Ag1 C18 125.18(8)
C1 Ag1 C18 96.19(8)
C17 Ag1 C18 29.48(8)
C10 Ag1 C18 113.09(9)
C2 Ag1 C9 95.29(9)
C1 Ag1 C9 123.89(9)
C17 Ag1 C9 112.77(9)
C10 Ag1 C9 29.11(9)
C18 Ag1 C9 139.53(9)
F1 P1 F5 93.9(2)
F1 P1 F2 90.11(18)
F5 P1 F2 88.22(13)
F1 P1 F4 90.37(16)
F5 P1 F4 92.96(14)
F2 P1 F4 178.70(13)
F1 P1 F3 175.9(2)
F5 P1 F3 90.18(17)
F2 P1 F3 89.66(16)
F4 P1 F3 89.77(14)
F1 P1 F6 89.15(18)
F5 P1 F6 176.80(18)
F2 P1 F6 90.71(11)
F4 P1 F6 88.09(12)
F3 P1 F6 86.80(13)
C2 C1 C8 157.4(3)
C2 C1 Ag1 74.04(17)
C8 C1 Ag1 128.52(16)
C1 C2 C3 156.2(3)
C1 C2 Ag1 76.02(17)
C3 C2 Ag1 127.30(18)
C2 C3 C4 107.3(2)
C2 C3 H3A 110.3
C4 C3 H3A 110.3
C2 C3 H3B 110.3
C4 C3 H3B 110.3
H3A C3 H3B 108.5
C5 C4 C3 114.1(2)
C5 C4 H4A 108.7
C3 C4 H4A 108.7
C5 C4 H4B 108.7
C3 C4 H4B 108.7
H4A C4 H4B 107.6
C4 C5 C6 116.4(2)
C4 C5 H5A 108.2
C6 C5 H5A 108.2
C4 C5 H5B 108.2
C6 C5 H5B 108.2
H5A C5 H5B 107.3
C7 C6 C5 117.00(19)
C7 C6 H6A 108.0
C5 C6 H6A 108.0
C7 C6 H6B 108.0
C5 C6 H6B 108.0
H6A C6 H6B 107.3
C6 C7 C8 114.9(2)
C6 C7 H7A 108.5
C8 C7 H7A 108.5
C6 C7 H7B 108.5
C8 C7 H7B 108.5
H7A C7 H7B 107.5
C1 C8 C7 108.20(19)
C1 C8 H8A 110.1
C7 C8 H8A 110.1
C1 C8 H8B 110.1
C7 C8 H8B 110.1
H8A C8 H8B 108.4
C10 C9 C16 155.4(3)
C10 C9 Ag1 75.40(17)
C16 C9 Ag1 128.82(17)
C9 C10 C11 156.4(5)
C9 C10 C11A 154.7(6)
C11 C10 C11A 15.6(6)
C9 C10 Ag1 75.48(17)
C11 C10 Ag1 128.0(4)
C11A C10 Ag1 125.2(6)
C10 C11 C12 105.0(7)
C10 C11 H11A 110.8
C12 C11 H11A 110.8
C10 C11 H11B 110.8
C12 C11 H11B 110.8
H11A C11 H11B 108.8
C13 C12 C11 115.6(7)
C13 C12 H12A 108.4
C11 C12 H12A 108.4
C13 C12 H12B 108.4
C11 C12 H12B 108.4
H12A C12 H12B 107.4
C12 C13 C14 117.3(7)
C12 C13 H13A 108.0
C14 C13 H13A 108.0
C12 C13 H13B 108.0
C14 C13 H13B 108.0
H13A C13 H13B 107.2
C15 C14 C13 116.5(7)
C15 C14 H14A 108.2
C13 C14 H14A 108.2
C15 C14 H14B 108.2
C13 C14 H14B 108.2
H14A C14 H14B 107.3
C16 C15 C14 114.8(5)
C16 C15 H15A 108.6
C14 C15 H15A 108.6
C16 C15 H15B 108.6
C14 C15 H15B 108.6
H15A C15 H15B 107.6
C12A C11A C10 105.6(9)
C12A C11A H11C 110.6
C10 C11A H11C 110.6
C12A C11A H11D 110.6
C10 C11A H11D 110.6
H11C C11A H11D 108.8
C11A C12A C13A 116.4(11)
C11A C12A H12C 108.2
C13A C12A H12C 108.2
C11A C12A H12D 108.2
C13A C12A H12D 108.2
H12C C12A H12D 107.3
C14A C13A C12A 120.8(11)
C14A C13A H13C 107.1
C12A C13A H13C 107.1
C14A C13A H13D 107.1
C12A C13A H13D 107.1
H13C C13A H13D 106.8
C15A C14A C13A 120.7(14)
C15A C14A H14C 107.1
C13A C14A H14C 107.1
C15A C14A H14D 107.1
C13A C14A H14D 107.1
H14C C14A H14D 106.8
C14A C15A C16 121.3(9)
C14A C15A H15C 107.0
C16 C15A H15C 107.0
C14A C15A H15D 107.0
C16 C15A H15D 107.0
H15C C15A H15D 106.7
C9 C16 C15 109.8(3)
C9 C16 C15A 104.6(4)
C15 C16 C15A 25.6(5)
C9 C16 H16A 109.7
C15 C16 H16A 109.7
C15A C16 H16A 89.1
C9 C16 H16B 109.7
C15 C16 H16B 109.7
C15A C16 H16B 132.7
H16A C16 H16B 108.2
C18 C17 C24 156.8(3)
C18 C17 Ag1 75.62(16)
C24 C17 Ag1 126.62(18)
C17 C18 C19 155.6(2)
C17 C18 Ag1 74.89(16)
C19 C18 Ag1 128.14(16)
C18 C19 C20 105.8(2)
C18 C19 H19A 110.6
C20 C19 H19A 110.6
C18 C19 H19B 110.6
C20 C19 H19B 110.6
H19A C19 H19B 108.7
C21 C20 C19 115.3(2)
C21 C20 H20A 108.4
C19 C20 H20A 108.4
C21 C20 H20B 108.4
C19 C20 H20B 108.4
H20A C20 H20B 107.5
C20 C21 C22 118.3(2)
C20 C21 H21A 107.7
C22 C21 H21A 107.7
C20 C21 H21B 107.7
C22 C21 H21B 107.7
H21A C21 H21B 107.1
C23 C22 C21 118.3(2)
C23 C22 H22A 107.7
C21 C22 H22A 107.7
C23 C22 H22B 107.7
C21 C22 H22B 107.7
H22A C22 H22B 107.1
C22 C23 C24 114.5(2)
C22 C23 H23A 108.6
C24 C23 H23A 108.6
C22 C23 H23B 108.6
C24 C23 H23B 108.6
H23A C23 H23B 107.6
C17 C24 C23 106.9(2)
C17 C24 H24A 110.3
C23 C24 H24A 110.3
C17 C24 H24B 110.3
C23 C24 H24B 110.3
H24A C24 H24B 108.6
C25 Ag2 C26 30.33(9)
C25 Ag2 C41 126.67(9)
C26 Ag2 C41 156.98(9)
C25 Ag2 C42 98.23(9)
C26 Ag2 C42 128.10(9)
C41 Ag2 C42 29.94(9)
C25 Ag2 C34 141.51(8)
C26 Ag2 C34 111.71(8)
C41 Ag2 C34 91.17(8)
C42 Ag2 C34 117.17(8)
C25 Ag2 C33 121.31(8)
C26 Ag2 C33 91.83(8)
C41 Ag2 C33 110.35(8)
C42 Ag2 C33 140.06(9)
C34 Ag2 C33 29.07(8)
F12 P2 F8 90.69(10)
F12 P2 F7 90.96(11)
F8 P2 F7 89.88(10)
F12 P2 F10 89.81(9)
F8 P2 F10 179.48(10)
F7 P2 F10 89.96(10)
F12 P2 F9 89.55(10)
F8 P2 F9 90.38(9)
F7 P2 F9 179.43(11)
F10 P2 F9 89.77(8)
F12 P2 F11 179.14(11)
F8 P2 F11 89.71(8)
F7 P2 F11 89.80(10)
F10 P2 F11 89.80(8)
F9 P2 F11 89.69(9)
C26 C25 C32 155.7(2)
C26 C25 Ag2 75.56(16)
C32 C25 Ag2 128.73(17)
C25 C26 C27 156.3(2)
C25 C26 Ag2 74.11(16)
C27 C26 Ag2 129.60(16)
C26 C27 C28 107.19(19)
C26 C27 H27A 110.3
C28 C27 H27A 110.3
C26 C27 H27B 110.3
C28 C27 H27B 110.3
H27A C27 H27B 108.5
C29 C28 C27 114.7(2)
C29 C28 H28A 108.6
C27 C28 H28A 108.6
C29 C28 H28B 108.6
C27 C28 H28B 108.6
H28A C28 H28B 107.6
C28 C29 C30 117.1(2)
C28 C29 H29A 108.0
C30 C29 H29A 108.0
C28 C29 H29B 108.0
C30 C29 H29B 108.0
H29A C29 H29B 107.3
C31 C30 C29 117.7(2)
C31 C30 H30A 107.9
C29 C30 H30A 107.9
C31 C30 H30B 107.9
C29 C30 H30B 107.9
H30A C30 H30B 107.2
C32 C31 C30 114.6(2)
C32 C31 H31A 108.6
C30 C31 H31A 108.6
C32 C31 H31B 108.6
C30 C31 H31B 108.6
H31A C31 H31B 107.6
C25 C32 C31 107.7(2)
C25 C32 H32A 110.2
C31 C32 H32A 110.2
C25 C32 H32B 110.2
C31 C32 H32B 110.2
H32A C32 H32B 108.5
C34 C33 C40 157.3(2)
C34 C33 Ag2 74.01(15)
C40 C33 Ag2 126.14(16)
C33 C34 C35 156.0(2)
C33 C34 Ag2 76.92(16)
C35 C34 Ag2 125.36(16)
C34 C35 C36 106.80(19)
C34 C35 H35A 110.4
C36 C35 H35A 110.4
C34 C35 H35B 110.4
C36 C35 H35B 110.4
H35A C35 H35B 108.6
C35 C36 C37 114.8(2)
C35 C36 H36A 108.6
C37 C36 H36A 108.6
C35 C36 H36B 108.6
C37 C36 H36B 108.6
H36A C36 H36B 107.5
C36 C37 C38 118.0(2)
C36 C37 H37A 107.8
C38 C37 H37A 107.8
C36 C37 H37B 107.8
C38 C37 H37B 107.8
H37A C37 H37B 107.1
C39 C38 C37 118.2(2)
C39 C38 H38A 107.8
C37 C38 H38A 107.8
C39 C38 H38B 107.8
C37 C38 H38B 107.8
H38A C38 H38B 107.1
C38 C39 C40 115.2(2)
C38 C39 H39A 108.5
C40 C39 H39A 108.5
C38 C39 H39B 108.5
C40 C39 H39B 108.5
H39A C39 H39B 107.5
C33 C40 C39 106.2(2)
C33 C40 H40A 110.5
C39 C40 H40A 110.5
C33 C40 H40B 110.5
C39 C40 H40B 110.5
H40A C40 H40B 108.7
C42 C41 C48 157.8(2)
C42 C41 Ag2 75.35(16)
C48 C41 Ag2 126.79(16)
C41 C42 C43 153.0(3)
C41 C42 Ag2 74.72(15)
C43 C42 Ag2 132.24(18)
C42 C43 C44 106.1(2)
C42 C43 H43A 110.5
C44 C43 H43A 110.5
C42 C43 H43B 110.5
C44 C43 H43B 110.5
H43A C43 H43B 108.7
C45 C44 C43 115.9(2)
C45 C44 H44A 108.3
C43 C44 H44A 108.3
C45 C44 H44B 108.3
C43 C44 H44B 108.3
H44A C44 H44B 107.4
C46 C45 C44 118.7(2)
C46 C45 H45A 107.6
C44 C45 H45A 107.6
C46 C45 H45B 107.6
C44 C45 H45B 107.6
H45A C45 H45B 107.1
C45 C46 C47 119.0(2)
C45 C46 H46A 107.6
C47 C46 H46A 107.6
C45 C46 H46B 107.6
C47 C46 H46B 107.6
H46A C46 H46B 107.0
C48 C47 C46 115.6(2)
C48 C47 H47A 108.4
C46 C47 H47A 108.4
C48 C47 H47B 108.4
C46 C47 H47B 108.4
H47A C47 H47B 107.4
C41 C48 C47 107.1(2)
C41 C48 H48A 110.3
C47 C48 H48A 110.3
C41 C48 H48B 110.3
C47 C48 H48B 110.3
H48A C48 H48B 108.5

loop_
_geom_bond_atom_site_label_1
_geom_bond_atom_site_label_2
_geom_bond_distance
Ag1 C2 2.319(2)
Ag1 C1 2.340(2)
Ag1 C17 2.363(2)
Ag1 C10 2.370(3)
Ag1 C18 2.371(2)
Ag1 C9 2.371(2)
P1 F1 1.538(3)
P1 F5 1.569(2)
P1 F2 1.583(2)
P1 F4 1.5892(19)
P1 F3 1.598(2)
P1 F6 1.608(2)
C1 C2 1.203(4)
C1 C8 1.471(3)
C2 C3 1.491(4)
C3 C4 1.545(4)
C3 H3A 0.9900
C3 H3B 0.9900
C4 C5 1.539(4)
C4 H4A 0.9900
C4 H4B 0.9900
C5 C6 1.561(3)
C5 H5A 0.9900
C5 H5B 0.9900
C6 C7 1.534(3)
C6 H6A 0.9900
C6 H6B 0.9900
C7 C8 1.544(3)
C7 H7A 0.9900
C7 H7B 0.9900
C8 H8A 0.9900
C8 H8B 0.9900
C9 C10 1.192(4)
C9 C16 1.462(4)
C10 C11 1.426(10)
C10 C11A 1.614(14)
C11 C12 1.544(10)
C11 H11A 0.9900
C11 H11B 0.9900
C12 C13 1.537(10)
C12 H12A 0.9900
C12 H12B 0.9900
C13 C14 1.577(9)
C13 H13A 0.9900
C13 H13B 0.9900
C14 C15 1.542(9)
C14 H14A 0.9900
C14 H14B 0.9900
C15 C16 1.497(7)
C15 H15A 0.9900
C15 H15B 0.9900
C11A C12A 1.511(19)
C11A H11C 0.9900
C11A H11D 0.9900
C12A C13A 1.537(14)
C12A H12C 0.9900
C12A H12D 0.9900
C13A C14A 1.517(14)
C13A H13C 0.9900
C13A H13D 0.9900
C14A C15A 1.500(15)
C14A H14C 0.9900
C14A H14D 0.9900
C15A C16 1.562(9)
C15A H15C 0.9900
C15A H15D 0.9900
C16 H16A 0.9900
C16 H16B 0.9900
C17 C18 1.205(3)
C17 C24 1.475(3)
C18 C19 1.476(3)
C19 C20 1.547(4)
C19 H19A 0.9900
C19 H19B 0.9900
C20 C21 1.537(4)
C20 H20A 0.9900
C20 H20B 0.9900
C21 C22 1.544(4)
C21 H21A 0.9900
C21 H21B 0.9900
C22 C23 1.539(4)
C22 H22A 0.9900
C22 H22B 0.9900
C23 C24 1.540(4)
C23 H23A 0.9900
C23 H23B 0.9900
C24 H24A 0.9900
C24 H24B 0.9900
Ag2 C25 2.320(2)
Ag2 C26 2.336(2)
Ag2 C41 2.339(2)
Ag2 C42 2.346(2)
Ag2 C34 2.383(2)
Ag2 C33 2.415(2)
P2 F12 1.5960(17)
P2 F8 1.6001(17)
P2 F7 1.6006(18)
P2 F10 1.6049(16)
P2 F9 1.6064(17)
P2 F11 1.6093(15)
C25 C26 1.218(4)
C25 C32 1.476(3)
C26 C27 1.468(3)
C27 C28 1.545(3)
C27 H27A 0.9900
C27 H27B 0.9900
C28 C29 1.541(3)
C28 H28A 0.9900
C28 H28B 0.9900
C29 C30 1.554(3)
C29 H29A 0.9900
C29 H29B 0.9900
C30 C31 1.542(4)
C30 H30A 0.9900
C30 H30B 0.9900
C31 C32 1.533(4)
C31 H31A 0.9900
C31 H31B 0.9900
C32 H32A 0.9900
C32 H32B 0.9900
C33 C34 1.204(3)
C33 C40 1.472(3)
C34 C35 1.472(3)
C35 C36 1.534(3)
C35 H35A 0.9900
C35 H35B 0.9900
C36 C37 1.540(3)
C36 H36A 0.9900
C36 H36B 0.9900
C37 C38 1.552(3)
C37 H37A 0.9900
C37 H37B 0.9900
C38 C39 1.538(4)
C38 H38A 0.9900
C38 H38B 0.9900
C39 C40 1.542(3)
C39 H39A 0.9900
C39 H39B 0.9900
C40 H40A 0.9900
C40 H40B 0.9900
C41 C42 1.210(4)
C41 C48 1.470(3)
C42 C43 1.476(3)
C43 C44 1.545(4)
C43 H43A 0.9900
C43 H43B 0.9900
C44 C45 1.543(4)
C44 H44A 0.9900
C44 H44B 0.9900
C45 C46 1.541(4)
C45 H45A 0.9900
C45 H45B 0.9900
C46 C47 1.544(4)
C46 H46A 0.9900
C46 H46B 0.9900
C47 C48 1.529(3)
C47 H47A 0.9900
C47 H47B 0.9900
C48 H48A 0.9900
C48 H48B 0.9900
